data_2236643
loop_
_publ_author_name
'Rizwana Begum, S.'
'Hema, R.'
'Pandiarajan, K.'
'Balasubramanian, Sridhar'
'Anitha, A. G.'

_publ_section_title
;
 Propan-2-yl
 <i>r</i>-4-(4-fluorophenyl)-3-hydroxy-<i>c</i>-6-methyl-2-phenyl-4,5-dihydro-2<i>H</i>-indazole-<i>t</i>-5-carboxylate
;
_journal_coeditor_code SU2500
_journal_issue 10
_journal_name_full 'Acta Crystallographica Section E'
_journal_page_first o3021
_journal_page_last o3022
_journal_paper_doi 10.1107/S1600536812039955
_journal_volume 68
_journal_year 2012
_chemical_formula_iupac 'C24 H23 F N2 O3'
_chemical_formula_moiety 'C24 H23 F N2 O3'
_chemical_formula_sum 'C24 H23 F N2 O3'
_chemical_formula_weight 406.44
_chemical_name_systematic
;
Propan-2-yl <i>r</i>-4-(4-fluorophenyl)-3-hydroxy-<i>c</i>-6-methyl-2-phenyl-
4,5-dihydro-2<i>H</i>-indazole-<i>t</i>-5-carboxylate
;
_space_group_IT_number 14
_symmetry_cell_setting monoclinic
_symmetry_space_group_name_Hall '-P 2ybc'
_symmetry_space_group_name_H-M 'P 1 21/c 1'
_atom_sites_solution_hydrogens geom
_atom_sites_solution_primary direct
_atom_sites_solution_secondary difmap
_audit_creation_method SHELXL-97
_cell_angle_alpha 90.00
_cell_angle_beta 99.1330(10)
_cell_angle_gamma 90.00
_cell_formula_units_Z 4
_cell_length_a 17.6400(10)
_cell_length_b 11.0295(6)
_cell_length_c 11.3791(6)
_cell_measurement_reflns_used 3844
_cell_measurement_temperature 293(2)
_cell_measurement_theta_max 25
_cell_measurement_theta_min 2
_cell_volume 2185.9(2)
_computing_cell_refinement 'SAINT (Bruker, 2001)'
_computing_data_collection 'SMART (Bruker, 2001)'
_computing_data_reduction 'SAINT (Bruker, 2001)'
_computing_molecular_graphics 'ORTEP-3 (Farrugia, 1999) and PLATON (Spek, 2009)'
_computing_publication_material 'SHELXL97 (Sheldrick, 2008), PLATON (Spek, 2009) and publCIF (Westrip, 2010)'
_computing_structure_refinement 'SHELXL97 (Sheldrick, 2008)'
_computing_structure_solution 'SIR92 (Altomare <i>et al.</i>, 1994)'
_diffrn_ambient_temperature 293(2)
_diffrn_measured_fraction_theta_full 1.000
_diffrn_measured_fraction_theta_max 1.000
_diffrn_measurement_device_type 'Bruker SMART APEX CCD area-detector'
_diffrn_measurement_method '\w scan'
_diffrn_radiation_monochromator graphite
_diffrn_radiation_source 'fine-focus sealed tube'
_diffrn_radiation_type MoK\a
_diffrn_radiation_wavelength 0.71073
_diffrn_reflns_av_R_equivalents 0.0342
_diffrn_reflns_av_sigmaI/netI 0.0266
_diffrn_reflns_limit_h_max 20
_diffrn_reflns_limit_h_min -20
_diffrn_reflns_limit_k_max 13
_diffrn_reflns_limit_k_min -13
_diffrn_reflns_limit_l_max 13
_diffrn_reflns_limit_l_min -13
_diffrn_reflns_number 20548
_diffrn_reflns_theta_full 25.00
_diffrn_reflns_theta_max 25.00
_diffrn_reflns_theta_min 2.19
_exptl_absorpt_coefficient_mu 0.088
_exptl_absorpt_correction_type none
_exptl_crystal_colour colourless
_exptl_crystal_density_diffrn 1.235
_exptl_crystal_density_method 'not measured'
_exptl_crystal_description block
_exptl_crystal_F_000 856
_exptl_crystal_size_max 0.35
_exptl_crystal_size_mid 0.25
_exptl_crystal_size_min 0.25
_refine_diff_density_max 0.341
_refine_diff_density_min -0.217
_refine_ls_extinction_method none
_refine_ls_goodness_of_fit_ref 1.025
_refine_ls_hydrogen_treatment constr
_refine_ls_matrix_type full
_refine_ls_number_parameters 279
_refine_ls_number_reflns 3843
_refine_ls_number_restraints 0
_refine_ls_restrained_S_all 1.025
_refine_ls_R_factor_all 0.0676
_refine_ls_R_factor_gt 0.0508
_refine_ls_shift/su_max 0.000
_refine_ls_shift/su_mean 0.000
_refine_ls_structure_factor_coef Fsqd
_refine_ls_weighting_details 'calc w=1/[\s^2^(Fo^2^)+(0.0586P)^2^+0.9373P] where P=(Fo^2^+2Fc^2^)/3'
_refine_ls_weighting_scheme calc
_refine_ls_wR_factor_gt 0.1242
_refine_ls_wR_factor_ref 0.1352
_reflns_number_gt 2970
_reflns_number_total 3843
_reflns_threshold_expression I>2\s(I)
_cod_data_source_file su2500.cif
_cod_data_source_block I
_cod_original_sg_symbol_H-M 'P 2/c'
_cod_database_code 2236643
_cod_database_fobs_code 2236643

loop_
_symmetry_equiv_pos_as_xyz
'x, y, z'
'-x, y+1/2, -z+1/2'
'-x, -y, -z'
'x, -y-1/2, z-1/2'

loop_
_atom_site_type_symbol
_atom_site_label
_atom_site_fract_x
_atom_site_fract_y
_atom_site_fract_z
_atom_site_U_iso_or_equiv
_atom_site_adp_type
_atom_site_calc_flag
_atom_site_refinement_flags
_atom_site_occupancy
_atom_site_symmetry_multiplicity
_atom_site_disorder_assembly
_atom_site_disorder_group
F F 0.55203(11) 0.4061(2) 0.2222(2) 0.1378(9) Uani d . 1 1 . .
O O1 0.14456(9) 0.32293(13) 0.05959(11) 0.0505(4) Uani d . 1 1 . .
H H1 0.1609 0.2941 0.1252 0.076 Uiso calc R 1 1 . .
O O51 0.26507(13) -0.19468(16) -0.01810(17) 0.0885(6) Uani d . 1 1 A .
O O52 0.2223(4) -0.1001(5) 0.1280(9) 0.116(2) Uani d P 0.724(15) 1 A 1
O O52' 0.1999(12) -0.0778(13) 0.0673(18) 0.116(2) Uani d P 0.276(15) 1 A 2
N N2 0.14598(9) 0.28868(14) -0.13981(12) 0.0369(4) Uani d . 1 1 . .
N N1 0.18599(9) 0.22532(14) -0.21440(12) 0.0386(4) Uani d . 1 1 . .
C C3 0.17400(10) 0.26286(16) -0.02333(14) 0.0356(4) Uani d . 1 1 . .
C C4 0.28913(11) 0.12354(17) 0.07402(16) 0.0376(4) Uani d . 1 1 . .
H H4 0.2638 0.1076 0.1431 0.045 Uiso calc R 1 1 . .
C C5 0.31565(12) 0.00027(17) 0.02803(17) 0.0430(5) Uani d . 1 1 A .
H H5 0.3642 -0.0202 0.0788 0.052 Uiso calc R 1 1 . .
C C6 0.33235(12) 0.00401(18) -0.09910(18) 0.0453(5) Uani d . 1 1 . .
C C7 0.29229(12) 0.07767(18) -0.17831(17) 0.0443(5) Uani d . 1 1 . .
H H7 0.3004 0.0767 -0.2571 0.053 Uiso calc R 1 1 . .
C C8 0.23623(10) 0.15914(16) -0.14217(15) 0.0362(4) Uani d . 1 1 . .
C C9 0.23134(10) 0.17912(16) -0.02211(15) 0.0351(4) Uani d . 1 1 . .
C C21 0.08425(11) 0.36638(17) -0.18736(16) 0.0396(4) Uani d . 1 1 . .
C C22 0.09024(13) 0.4340(2) -0.28730(18) 0.0538(6) Uani d . 1 1 . .
H H22 0.1342 0.4292 -0.3226 0.065 Uiso calc R 1 1 . .
C C23 0.03079(16) 0.5085(2) -0.3344(2) 0.0722(7) Uani d . 1 1 . .
H H23 0.0347 0.5539 -0.4021 0.087 Uiso calc R 1 1 . .
C C24 -0.03366(17) 0.5169(3) -0.2835(3) 0.0826(9) Uani d . 1 1 . .
H H24 -0.0738 0.5671 -0.3165 0.099 Uiso calc R 1 1 . .
C C25 -0.03905(15) 0.4505(3) -0.1829(3) 0.0794(8) Uani d . 1 1 . .
H H25 -0.0828 0.4571 -0.1472 0.095 Uiso calc R 1 1 . .
C C26 0.01950(13) 0.3744(2) -0.1345(2) 0.0589(6) Uani d . 1 1 . .
H H26 0.0154 0.3289 -0.0669 0.071 Uiso calc R 1 1 . .
C C41 0.35810(11) 0.20446(17) 0.11368(17) 0.0424(5) Uani d . 1 1 . .
C C42 0.40331(13) 0.1842(2) 0.2224(2) 0.0575(6) Uani d . 1 1 . .
H H42 0.3898 0.1232 0.2715 0.069 Uiso calc R 1 1 . .
C C43 0.46809(15) 0.2525(3) 0.2599(3) 0.0768(8) Uani d . 1 1 . .
H H43 0.4980 0.2382 0.3335 0.092 Uiso calc R 1 1 . .
C C44 0.48710(16) 0.3400(3) 0.1879(3) 0.0832(9) Uani d . 1 1 . .
C C45 0.44411(19) 0.3651(3) 0.0811(3) 0.0933(10) Uani d . 1 1 . .
H H45 0.4582 0.4270 0.0335 0.112 Uiso calc R 1 1 . .
C C46 0.37878(15) 0.2966(2) 0.0444(2) 0.0690(7) Uani d . 1 1 . .
H H46 0.3485 0.3134 -0.0284 0.083 Uiso calc R 1 1 . .
C C51 0.25938(15) -0.0996(2) 0.0456(2) 0.0570(6) Uani d . 1 1 . .
C C52 0.2159(2) -0.3005(3) -0.0069(3) 0.0973(11) Uani d . 1 1 . .
H H52 0.2039 -0.3045 0.0742 0.117 Uiso calc R 1 1 A .
C C53 0.1431(3) -0.2891(4) -0.0942(4) 0.1460(17) Uani d . 1 1 A .
H H53A 0.1171 -0.2157 -0.0786 0.219 Uiso calc R 1 1 . .
H H53B 0.1105 -0.3574 -0.0861 0.219 Uiso calc R 1 1 . .
H H53C 0.1550 -0.2868 -0.1736 0.219 Uiso calc R 1 1 . .
C C54 0.2622(3) -0.4083(3) -0.0300(5) 0.176(2) Uani d . 1 1 A .
H H54A 0.2719 -0.4060 -0.1106 0.264 Uiso calc R 1 1 . .
H H54B 0.2344 -0.4809 -0.0177 0.264 Uiso calc R 1 1 . .
H H54C 0.3101 -0.4076 0.0235 0.264 Uiso calc R 1 1 . .
C C61 0.39422(15) -0.0780(2) -0.1293(2) 0.0732(8) Uani d . 1 1 . .
H H61A 0.3978 -0.0699 -0.2122 0.110 Uiso calc R 1 1 . .
H H61B 0.3821 -0.1605 -0.1127 0.110 Uiso calc R 1 1 . .
H H61C 0.4424 -0.0562 -0.0823 0.110 Uiso calc R 1 1 . .

loop_
_atom_site_aniso_label
_atom_site_aniso_U_11
_atom_site_aniso_U_22
_atom_site_aniso_U_33
_atom_site_aniso_U_12
_atom_site_aniso_U_13
_atom_site_aniso_U_23
F 0.0942(13) 0.1364(18) 0.175(2) -0.0579(13) -0.0032(13) -0.0562(16)
O1 0.0724(10) 0.0546(9) 0.0250(7) 0.0222(7) 0.0091(6) 0.0010(6)
O51 0.1363(17) 0.0548(11) 0.0841(13) -0.0338(11) 0.0475(12) -0.0155(9)
O52 0.190(5) 0.060(2) 0.130(5) -0.038(2) 0.120(5) -0.015(3)
O52' 0.190(5) 0.060(2) 0.130(5) -0.038(2) 0.120(5) -0.015(3)
N2 0.0446(9) 0.0414(9) 0.0246(7) 0.0058(7) 0.0059(6) 0.0001(6)
N1 0.0469(9) 0.0430(9) 0.0267(8) 0.0047(7) 0.0086(7) -0.0009(7)
C3 0.0464(11) 0.0372(10) 0.0232(9) -0.0012(8) 0.0061(8) -0.0001(7)
C4 0.0446(11) 0.0376(10) 0.0310(9) 0.0030(8) 0.0069(8) 0.0035(8)
C5 0.0473(11) 0.0386(11) 0.0419(11) 0.0041(9) 0.0038(9) 0.0050(8)
C6 0.0508(12) 0.0374(11) 0.0502(12) 0.0023(9) 0.0156(10) -0.0006(9)
C7 0.0554(12) 0.0447(11) 0.0358(10) 0.0026(10) 0.0167(9) -0.0001(9)
C8 0.0424(10) 0.0357(10) 0.0308(9) -0.0002(8) 0.0069(8) 0.0005(8)
C9 0.0421(10) 0.0347(10) 0.0278(9) 0.0000(8) 0.0039(8) 0.0007(7)
C21 0.0466(11) 0.0391(10) 0.0318(9) 0.0043(9) 0.0020(8) -0.0020(8)
C22 0.0616(14) 0.0564(13) 0.0436(12) 0.0109(11) 0.0086(10) 0.0102(10)
C23 0.0874(19) 0.0681(17) 0.0581(15) 0.0247(15) 0.0020(14) 0.0201(12)
C24 0.0769(19) 0.0825(19) 0.084(2) 0.0399(16) -0.0019(15) 0.0140(16)
C25 0.0602(16) 0.097(2) 0.0829(19) 0.0294(15) 0.0176(14) 0.0055(17)
C26 0.0548(13) 0.0712(16) 0.0519(13) 0.0120(12) 0.0126(11) 0.0084(11)
C41 0.0474(11) 0.0405(11) 0.0393(10) 0.0046(9) 0.0064(9) -0.0047(9)
C42 0.0580(14) 0.0562(14) 0.0531(13) 0.0080(11) -0.0070(11) -0.0061(11)
C43 0.0652(17) 0.0789(19) 0.0766(18) 0.0082(15) -0.0182(14) -0.0249(16)
C44 0.0624(17) 0.084(2) 0.100(2) -0.0204(15) 0.0017(16) -0.0396(19)
C45 0.106(2) 0.086(2) 0.089(2) -0.0484(19) 0.0201(19) -0.0070(17)
C46 0.0818(17) 0.0691(16) 0.0535(14) -0.0267(14) 0.0024(12) 0.0025(12)
C51 0.0759(16) 0.0414(12) 0.0585(14) 0.0012(11) 0.0251(12) 0.0012(10)
C52 0.142(3) 0.0652(19) 0.088(2) -0.047(2) 0.029(2) -0.0090(16)
C53 0.155(4) 0.104(3) 0.172(4) -0.040(3) 0.003(3) -0.014(3)
C54 0.198(5) 0.054(2) 0.274(7) -0.019(3) 0.033(5) -0.004(3)
C61 0.0776(17) 0.0674(16) 0.0804(18) 0.0276(14) 0.0305(14) 0.0079(14)

loop_
_atom_type_symbol
_atom_type_description
_atom_type_scat_dispersion_real
_atom_type_scat_dispersion_imag
_atom_type_scat_source
C C 0.0033 0.0016 'International Tables Vol C Tables 4.2.6.8 and 6.1.1.4'
H H 0.0000 0.0000 'International Tables Vol C Tables 4.2.6.8 and 6.1.1.4'
N N 0.0061 0.0033 'International Tables Vol C Tables 4.2.6.8 and 6.1.1.4'
O O 0.0106 0.0060 'International Tables Vol C Tables 4.2.6.8 and 6.1.1.4'
F F 0.0171 0.0103 'International Tables Vol C Tables 4.2.6.8 and 6.1.1.4'

loop_
_geom_angle_atom_site_label_1
_geom_angle_atom_site_label_2
_geom_angle_atom_site_label_3
_geom_angle
C3 O1 H1 109.5
C51 O51 C52 119.8(2)
C3 N2 N1 110.45(14)
C3 N2 C21 129.06(15)
N1 N2 C21 120.48(14)
C8 N1 N2 104.75(13)
O1 C3 C9 134.69(16)
O1 C3 N2 117.61(16)
C9 C3 N2 107.64(15)
C9 C4 C41 113.30(15)
C9 C4 C5 108.49(15)
C41 C4 C5 110.14(15)
C9 C4 H4 108.3
C41 C4 H4 108.3
C5 C4 H4 108.3
C51 C5 C6 111.98(17)
C51 C5 C4 110.64(16)
C6 C5 C4 114.21(15)
C51 C5 H5 106.5
C6 C5 H5 106.5
C4 C5 H5 106.5
C7 C6 C61 122.76(19)
C7 C6 C5 119.90(17)
C61 C6 C5 117.34(18)
C6 C7 C8 120.09(17)
C6 C7 H7 120.0
C8 C7 H7 120.0
N1 C8 C9 112.28(16)
N1 C8 C7 125.88(16)
C9 C8 C7 121.81(17)
C3 C9 C8 104.85(15)
C3 C9 C4 134.26(16)
C8 C9 C4 120.43(16)
C26 C21 C22 120.27(19)
C26 C21 N2 120.68(18)
C22 C21 N2 119.04(18)
C23 C22 C21 119.5(2)
C23 C22 H22 120.2
C21 C22 H22 120.2
C24 C23 C22 120.9(2)
C24 C23 H23 119.5
C22 C23 H23 119.5
C23 C24 C25 119.5(2)
C23 C24 H24 120.3
C25 C24 H24 120.3
C24 C25 C26 120.8(2)
C24 C25 H25 119.6
C26 C25 H25 119.6
C21 C26 C25 119.1(2)
C21 C26 H26 120.5
C25 C26 H26 120.5
C46 C41 C42 117.8(2)
C46 C41 C4 122.59(18)
C42 C41 C4 119.56(19)
C43 C42 C41 121.5(2)
C43 C42 H42 119.3
C41 C42 H42 119.3
C44 C43 C42 118.6(3)
C44 C43 H43 120.7
C42 C43 H43 120.7
C43 C44 C45 122.4(3)
C43 C44 F 119.3(3)
C45 C44 F 118.3(3)
C44 C45 C46 118.7(3)
C44 C45 H45 120.7
C46 C45 H45 120.7
C41 C46 C45 121.0(3)
C41 C46 H46 119.5
C45 C46 H46 119.5
O52' C51 O52 38.2(9)
O52' C51 O51 116.8(8)
O52 C51 O51 121.7(3)
O52' C51 C5 121.2(7)
O52 C51 C5 123.0(3)
O51 C51 C5 114.0(2)
O51 C52 C54 105.7(3)
O51 C52 C53 109.3(3)
C54 C52 C53 112.7(3)
O51 C52 H52 109.7
C54 C52 H52 109.7
C53 C52 H52 109.7
C52 C53 H53A 109.5
C52 C53 H53B 109.5
H53A C53 H53B 109.5
C52 C53 H53C 109.5
H53A C53 H53C 109.5
H53B C53 H53C 109.5
C52 C54 H54A 109.5
C52 C54 H54B 109.5
H54A C54 H54B 109.5
C52 C54 H54C 109.5
H54A C54 H54C 109.5
H54B C54 H54C 109.5
C6 C61 H61A 109.5
C6 C61 H61B 109.5
H61A C61 H61B 109.5
C6 C61 H61C 109.5
H61A C61 H61C 109.5
H61B C61 H61C 109.5

loop_
_geom_bond_atom_site_label_1
_geom_bond_atom_site_label_2
_geom_bond_distance
F C44 1.361(3)
O1 C3 1.325(2)
O1 H1 0.8200
O51 C51 1.288(3)
O51 C52 1.472(3)
O52 C51 1.225(7)
O52' C51 1.142(18)
N2 C3 1.369(2)
N2 N1 1.377(2)
N2 C21 1.423(2)
N1 C8 1.328(2)
C3 C9 1.368(3)
C4 C9 1.502(2)
C4 C41 1.519(3)
C4 C5 1.555(3)
C4 H4 0.9800
C5 C51 1.517(3)
C5 C6 1.522(3)
C5 H5 0.9800
C6 C7 1.330(3)
C6 C61 1.499(3)
C7 C8 1.444(3)
C7 H7 0.9300
C8 C9 1.400(2)
C21 C26 1.376(3)
C21 C22 1.378(3)
C22 C23 1.372(3)
C22 H22 0.9300
C23 C24 1.358(4)
C23 H23 0.9300
C24 C25 1.375(4)
C24 H24 0.9300
C25 C26 1.376(3)
C25 H25 0.9300
C26 H26 0.9300
C41 C46 1.371(3)
C41 C42 1.380(3)
C42 C43 1.378(4)
C42 H42 0.9300
C43 C44 1.343(4)
C43 H43 0.9300
C44 C45 1.354(4)
C45 C46 1.386(4)
C45 H45 0.9300
C46 H46 0.9300
C52 C54 1.489(6)
C52 C53 1.499(5)
C52 H52 0.9800
C53 H53A 0.9600
C53 H53B 0.9600
C53 H53C 0.9600
C54 H54A 0.9600
C54 H54B 0.9600
C54 H54C 0.9600
C61 H61A 0.9600
C61 H61B 0.9600
C61 H61C 0.9600

loop_
_geom_hbond_atom_site_label_D
_geom_hbond_atom_site_label_H
_geom_hbond_atom_site_label_A
_geom_hbond_site_symmetry_A
_geom_hbond_distance_DH
_geom_hbond_distance_HA
_geom_hbond_distance_DA
_geom_hbond_angle_DHA
_geom_hbond_publ_flag
O1 H1 N1 4_566 0.82 1.82 2.6143(18) 162 yes
C22 H22 O52 4_565 0.93 2.56 3.229(6) 129 yes
C24 H24 Cg1 2_554 0.93 2.77 3.694(3) 174 yes

loop_
_geom_torsion_atom_site_label_1
_geom_torsion_atom_site_label_2
_geom_torsion_atom_site_label_3
_geom_torsion_atom_site_label_4
_geom_torsion
C3 N2 N1 C8 1.81(19)
C21 N2 N1 C8 -177.34(16)
N1 N2 C3 O1 175.77(16)
C21 N2 C3 O1 -5.2(3)
N1 N2 C3 C9 -1.8(2)
C21 N2 C3 C9 177.29(17)
C9 C4 C5 C51 -83.40(19)
C41 C4 C5 C51 152.07(17)
C9 C4 C5 C6 44.0(2)
C41 C4 C5 C6 -80.5(2)
C51 C5 C6 C7 94.1(2)
C4 C5 C6 C7 -32.6(3)
C51 C5 C6 C61 -85.5(2)
C4 C5 C6 C61 147.7(2)
C61 C6 C7 C8 -176.7(2)
C5 C6 C7 C8 3.7(3)
N2 N1 C8 C9 -1.2(2)
N2 N1 C8 C7 -179.28(17)
C6 C7 C8 N1 -170.79(19)
C6 C7 C8 C9 11.3(3)
O1 C3 C9 C8 -176.0(2)
N2 C3 C9 C8 1.0(2)
O1 C3 C9 C4 -4.1(4)
N2 C3 C9 C4 172.85(19)
N1 C8 C9 C3 0.2(2)
C7 C8 C9 C3 178.33(17)
N1 C8 C9 C4 -173.10(16)
C7 C8 C9 C4 5.1(3)
C41 C4 C9 C3 -80.1(3)
C5 C4 C9 C3 157.3(2)
C41 C4 C9 C8 90.8(2)
C5 C4 C9 C8 -31.8(2)
C3 N2 C21 C26 -36.8(3)
N1 N2 C21 C26 142.2(2)
C3 N2 C21 C22 143.1(2)
N1 N2 C21 C22 -38.0(3)
C26 C21 C22 C23 -0.7(3)
N2 C21 C22 C23 179.5(2)
C21 C22 C23 C24 0.3(4)
C22 C23 C24 C25 0.5(5)
C23 C24 C25 C26 -1.1(5)
C22 C21 C26 C25 0.1(4)
N2 C21 C26 C25 180.0(2)
C24 C25 C26 C21 0.7(4)
C9 C4 C41 C46 -21.0(3)
C5 C4 C41 C46 100.8(2)
C9 C4 C41 C42 160.39(18)
C5 C4 C41 C42 -77.9(2)
C46 C41 C42 C43 -1.2(3)
C4 C41 C42 C43 177.5(2)
C41 C42 C43 C44 -0.2(4)
C42 C43 C44 C45 1.4(5)
C42 C43 C44 F -178.3(2)
C43 C44 C45 C46 -0.9(5)
F C44 C45 C46 178.7(3)
C42 C41 C46 C45 1.6(4)
C4 C41 C46 C45 -177.0(2)
C44 C45 C46 C41 -0.6(5)
C52 O51 C51 O52' -33.0(12)
C52 O51 C51 O52 10.8(7)
C52 O51 C51 C5 177.8(2)
C6 C5 C51 O52' -114.5(13)
C4 C5 C51 O52' 14.1(13)
C6 C5 C51 O52 -160.0(6)
C4 C5 C51 O52 -31.3(7)
C6 C5 C51 O51 33.2(3)
C4 C5 C51 O51 161.8(2)
C51 O51 C52 C54 -148.1(3)
C51 O51 C52 C53 90.4(4)
